data_7038471
loop_
_publ_author_name
'Kameo, H.'
'Ikeda, K.'
'Sakaki, S.'
'Takemoto, S.'
'Nakazawa, H.'
'Matsuzaka, H.'

_publ_section_title
;
 Experimental and theoretical studies of Si-Cl and Ge-Cl \s-bond
 activation reactions by iridium-hydride.
;
_journal_issue 18
_journal_name_full 'Dalton transactions (Cambridge, England : 2003)'
_journal_page_first 7570
_journal_page_last 7580
_journal_paper_doi 10.1039/c6dt00003g
_journal_volume 45
_journal_year 2016
_chemical_formula_moiety 'C37 H28 Cl3 Ge Ir O P2, C H2 Cl2'
_chemical_formula_sum 'C38 H30 Cl5 Ge Ir O P2'
_chemical_formula_weight 1006.60
_space_group_IT_number 14
_symmetry_cell_setting monoclinic
_symmetry_Int_Tables_number 14
_symmetry_space_group_name_Hall '-P 2yn'
_symmetry_space_group_name_H-M 'P 1 21/n 1'
_audit_update_record
;
2015-12-28 deposited with the CCDC.
2016-02-19 downloaded from the CCDC.
;
_cell_angle_alpha 90.00
_cell_angle_beta 100.286(2)
_cell_angle_gamma 90.00
_cell_formula_units_Z 8
_cell_length_a 18.3353(9)
_cell_length_b 22.6480(9)
_cell_length_c 18.5245(9)
_cell_measurement_reflns_used 13932
_cell_measurement_temperature 200(2)
_cell_measurement_theta_max 27.4855
_cell_measurement_theta_min 2.1173
_cell_volume 7568.8(6)
_computing_cell_refinement 'CrystalClear (Rigaku Inc., 2008)'
_computing_data_collection 'CrystalClear (Rigaku Inc., 2008)'
_computing_data_reduction 'CrystalClear (Rigaku Inc., 2008)'
_computing_molecular_graphics 'Ortep-3 for Windows (Farrugia, 1997)'
_computing_publication_material SHELXL97
_computing_structure_refinement 'SHELXL-97 (Sheldrick, 1997)'
_computing_structure_solution 'SIR97 (Altomare <i>et al.</i>,  1999)'
_diffrn_ambient_temperature 200(2)
_diffrn_detector_area_resol_mean 7.32
_diffrn_measured_fraction_theta_full 0.994
_diffrn_measured_fraction_theta_max 0.991
_diffrn_measurement_details
;
scan:
    Number of images: 600
               Slice: -80.0000 - 100.000
         Image width: 0.3000
            Exp time: 8.0000
       Rotation axis: Phi
               Omega: 0.0000
                 Chi: 0.0000
                 Phi: 0.0000
                 XTD: 55.0096
              2theta: 24.7185
scan:
    Number of images: 200
               Slice: -15.0000 - 45.0000
         Image width: 0.3000
            Exp time: 8.0000
       Rotation axis: Omega
               Omega: 0.0000
                 Chi: 90.0000
                 Phi: 0.0000
                 XTD: 55.0096
              2theta: 24.7185
scan:
    Number of images: 200
               Slice: -15.0000 - 45.0000
         Image width: 0.3000
            Exp time: 8.0000
       Rotation axis: Omega
               Omega: 0.0000
                 Chi: 90.0000
                 Phi: 90.0000
                 XTD: 55.0096
              2theta: 24.7185
scan:
    Number of images: 200
               Slice: -15.0000 - 45.0000
         Image width: 0.3000
            Exp time: 8.0000
       Rotation axis: Omega
               Omega: 0.0000
                 Chi: 90.0000
                 Phi: 180.0000
                 XTD: 55.0096
              2theta: 24.7185
scan:
    Number of images: 200
               Slice: -15.0000 - 45.0000
         Image width: 0.3000
            Exp time: 8.0000
       Rotation axis: Omega
               Omega: 0.0000
                 Chi: 90.0000
                 Phi: 270.0000
                 XTD: 55.0096
              2theta: 24.7185

;
_diffrn_measurement_device 'Mercury CCD (2x2 bin mode)'
_diffrn_measurement_device_details 'AFC7: Eulerian 3-circle'
_diffrn_measurement_device_type 'Rigaku/MSC Mercury CCD'
_diffrn_measurement_method '\w and \f'
_diffrn_radiation_detector CCD
_diffrn_radiation_monochromator 'Graphite Monochromator'
_diffrn_radiation_source 'Rotating Anode'
_diffrn_radiation_type MoK\a
_diffrn_radiation_wavelength 0.71070
_diffrn_reflns_av_R_equivalents 0.0604
_diffrn_reflns_av_sigmaI/netI 0.0700
_diffrn_reflns_limit_h_max 22
_diffrn_reflns_limit_h_min -22
_diffrn_reflns_limit_k_max 27
_diffrn_reflns_limit_k_min -27
_diffrn_reflns_limit_l_max 22
_diffrn_reflns_limit_l_min -15
_diffrn_reflns_number 52411
_diffrn_reflns_reduction_process 'Lp corrections applied'
_diffrn_reflns_theta_full 25.00
_diffrn_reflns_theta_max 26.00
_diffrn_reflns_theta_min 2.26
_diffrn_source_current 80.0000
_diffrn_source_power 3.2000
_diffrn_source_voltage 40.0000
_exptl_absorpt_coefficient_mu 4.775
_exptl_absorpt_correction_T_max 0.8320
_exptl_absorpt_correction_T_min 0.2575
_exptl_absorpt_correction_type multi-scan
_exptl_absorpt_process_details 'REQAB (Rigaku, 1998)'
_exptl_crystal_colour Colorless
_exptl_crystal_density_diffrn 1.767
_exptl_crystal_density_method 'not measured'
_exptl_crystal_description Platelet
_exptl_crystal_F_000 3920
_exptl_crystal_preparation 'mounted on the CryoLoop with Palaton oil and placed in N2 stream at 200(2) K'
_exptl_crystal_size_max 0.39
_exptl_crystal_size_mid 0.20
_exptl_crystal_size_min 0.04
_refine_diff_density_max 1.933
_refine_diff_density_min -2.169
_refine_diff_density_rms 0.171
_refine_ls_extinction_method none
_refine_ls_goodness_of_fit_ref 1.249
_refine_ls_hydrogen_treatment constr
_refine_ls_matrix_type full
_refine_ls_number_parameters 865
_refine_ls_number_reflns 14733
_refine_ls_number_restraints 0
_refine_ls_restrained_S_all 1.249
_refine_ls_R_factor_all 0.0771
_refine_ls_R_factor_gt 0.0614
_refine_ls_shift/su_max 0.001
_refine_ls_shift/su_mean 0.000
_refine_ls_structure_factor_coef Fsqd
_refine_ls_weighting_details 'calc w=1/[\s^2^(Fo^2^)+(0.0015P)^2^+28.8537P] where P=(Fo^2^+2Fc^2^)/3'
_refine_ls_weighting_scheme calc
_refine_ls_wR_factor_gt 0.0969
_refine_ls_wR_factor_ref 0.1052
_reflns_number_gt 11943
_reflns_number_total 14733
_reflns_threshold_expression >2sigma(I)
_cod_data_source_file c6dt00003g2.cif
_cod_data_source_block IrGeCl3
_cod_depositor_comments
;
The following automatic conversions were performed:

'_exptl_absorpt_correction_type' value 'Multi-scan' changed to
'multi-scan' according to
/usr/data/users/saulius/crontab/automatic-downloads/rss-feeds/RSC/lib/dictionaries/cif_core.dic
dictionary named 'cif_core.dic' version 2.4.2 from 2011-04-26.

Automatic conversion script
Id: cif_fix_values 4268 2015-11-12 08:31:59Z antanas 

 Adding full bibliography for 7038470--7038471.cif.
;
_cod_original_sg_symbol_H-M P21/n
_cod_database_code 7038471

loop_
_symmetry_equiv_pos_as_xyz
'x, y, z'
'-x+1/2, y+1/2, -z+1/2'
'-x, -y, -z'
'x-1/2, -y-1/2, z-1/2'

loop_
_atom_site_label
_atom_site_type_symbol
_atom_site_fract_x
_atom_site_fract_y
_atom_site_fract_z
_atom_site_U_iso_or_equiv
_atom_site_adp_type
_atom_site_occupancy
_atom_site_symmetry_multiplicity
_atom_site_calc_flag
_atom_site_refinement_flags
Ir1 Ir 0.307391(19) 0.708113(12) 0.228926(16) 0.02737(9) Uani 1 1 d .
Ge1 Ge 0.18443(5) 0.70507(4) 0.25436(5) 0.0340(2) Uani 1 1 d .
Cl1 Cl 0.23701(12) 0.70636(8) 0.10602(10) 0.0336(5) Uani 1 1 d .
Cl2 Cl 0.42607(11) 0.70925(8) 0.18450(11) 0.0315(4) Uani 1 1 d .
C1 C 0.3560(5) 0.7096(3) 0.3259(5) 0.035(2) Uani 1 1 d .
O1 O 0.3842(4) 0.7115(3) 0.3841(3) 0.0517(18) Uani 1 1 d .
Cl3 Cl 0.17005(18) 0.70498(11) 0.36880(14) 0.0648(8) Uani 1 1 d .
P1 P 0.29695(13) 0.60452(8) 0.22913(10) 0.0292(5) Uani 1 1 d .
C2 C 0.1455(5) 0.6293(3) 0.2167(5) 0.037(2) Uani 1 1 d .
C3 C 0.0709(6) 0.6145(4) 0.1984(5) 0.047(2) Uani 1 1 d .
H3A H 0.0346 0.6428 0.2054 0.056 Uiso 1 1 calc R
C4 C 0.0479(6) 0.5592(4) 0.1702(5) 0.047(2) Uani 1 1 d .
H4A H -0.0034 0.5502 0.1573 0.057 Uiso 1 1 calc R
C5 C 0.1012(6) 0.5172(4) 0.1611(5) 0.049(3) Uani 1 1 d .
H5A H 0.0865 0.4790 0.1430 0.059 Uiso 1 1 calc R
C6 C 0.1749(6) 0.5315(4) 0.1784(5) 0.044(2) Uani 1 1 d .
H6A H 0.2108 0.5029 0.1714 0.052 Uiso 1 1 calc R
C7 C 0.1983(5) 0.5862(3) 0.2058(4) 0.035(2) Uani 1 1 d .
C8 C 0.3292(5) 0.5731(3) 0.3193(4) 0.0334(19) Uani 1 1 d .
C9 C 0.2794(6) 0.5516(4) 0.3621(4) 0.046(2) Uani 1 1 d .
H9A H 0.2277 0.5513 0.3433 0.055 Uiso 1 1 calc R
C10 C 0.3064(7) 0.5308(4) 0.4326(5) 0.056(3) Uani 1 1 d .
H10A H 0.2728 0.5159 0.4616 0.067 Uiso 1 1 calc R
C11 C 0.3798(7) 0.5316(4) 0.4601(5) 0.055(3) Uani 1 1 d .
H11A H 0.3974 0.5167 0.5080 0.066 Uiso 1 1 calc R
C12 C 0.4286(6) 0.5538(4) 0.4197(5) 0.050(3) Uani 1 1 d .
H12A H 0.4799 0.5552 0.4403 0.060 Uiso 1 1 calc R
C13 C 0.4045(6) 0.5744(4) 0.3484(5) 0.043(2) Uani 1 1 d .
H13A H 0.4391 0.5892 0.3203 0.052 Uiso 1 1 calc R
C14 C 0.3419(5) 0.5606(3) 0.1676(4) 0.0333(19) Uani 1 1 d .
C15 C 0.3398(6) 0.5786(4) 0.0967(4) 0.046(3) Uani 1 1 d .
H15A H 0.3154 0.6145 0.0805 0.056 Uiso 1 1 calc R
C16 C 0.3722(7) 0.5458(4) 0.0481(5) 0.056(3) Uani 1 1 d .
H16A H 0.3713 0.5596 -0.0005 0.068 Uiso 1 1 calc R
C17 C 0.4059(6) 0.4932(4) 0.0705(5) 0.052(3) Uani 1 1 d .
H17A H 0.4274 0.4699 0.0371 0.063 Uiso 1 1 calc R
C18 C 0.4082(6) 0.4743(4) 0.1411(5) 0.057(3) Uani 1 1 d .
H18A H 0.4315 0.4378 0.1568 0.068 Uiso 1 1 calc R
C19 C 0.3768(6) 0.5083(4) 0.1897(5) 0.053(3) Uani 1 1 d .
H19A H 0.3795 0.4953 0.2389 0.064 Uiso 1 1 calc R
P2 P 0.28579(13) 0.81072(8) 0.22646(11) 0.0278(5) Uani 1 1 d .
C20 C 0.1381(5) 0.7782(3) 0.2150(5) 0.037(2) Uani 1 1 d .
C21 C 0.0620(6) 0.7895(4) 0.2024(6) 0.052(3) Uani 1 1 d .
H21A H 0.0288 0.7600 0.2133 0.062 Uiso 1 1 calc R
C22 C 0.0340(6) 0.8435(4) 0.1739(6) 0.056(3) Uani 1 1 d .
H22A H -0.0180 0.8501 0.1639 0.067 Uiso 1 1 calc R
C23 C 0.0819(5) 0.8874(4) 0.1603(5) 0.044(2) Uani 1 1 d .
H23A H 0.0630 0.9246 0.1421 0.052 Uiso 1 1 calc R
C24 C 0.1571(5) 0.8770(4) 0.1731(4) 0.037(2) Uani 1 1 d .
H24A H 0.1899 0.9070 0.1627 0.044 Uiso 1 1 calc R
C25 C 0.1857(5) 0.8225(3) 0.2012(4) 0.0305(18) Uani 1 1 d .
C26 C 0.3083(5) 0.8440(3) 0.3162(4) 0.035(2) Uani 1 1 d .
C27 C 0.2540(6) 0.8670(4) 0.3525(4) 0.049(3) Uani 1 1 d .
H27A H 0.2035 0.8670 0.3291 0.059 Uiso 1 1 calc R
C28 C 0.2743(7) 0.8899(4) 0.4230(5) 0.059(3) Uani 1 1 d .
H28A H 0.2375 0.9059 0.4475 0.070 Uiso 1 1 calc R
C29 C 0.3470(8) 0.8895(4) 0.4572(5) 0.067(4) Uani 1 1 d .
H29A H 0.3599 0.9044 0.5057 0.081 Uiso 1 1 calc R
C30 C 0.4013(7) 0.8680(4) 0.4226(5) 0.059(3) Uani 1 1 d .
H30A H 0.4515 0.8683 0.4468 0.070 Uiso 1 1 calc R
C31 C 0.3823(6) 0.8454(4) 0.3512(5) 0.047(2) Uani 1 1 d .
H31A H 0.4200 0.8310 0.3265 0.057 Uiso 1 1 calc R
C32 C 0.3282(5) 0.8560(3) 0.1652(4) 0.0313(19) Uani 1 1 d .
C33 C 0.3383(6) 0.8341(4) 0.0979(5) 0.049(3) Uani 1 1 d .
H33A H 0.3242 0.7947 0.0845 0.059 Uiso 1 1 calc R
C34 C 0.3688(7) 0.8691(5) 0.0502(6) 0.068(4) Uani 1 1 d .
H34A H 0.3765 0.8534 0.0046 0.081 Uiso 1 1 calc R
C35 C 0.3881(6) 0.9264(4) 0.0684(6) 0.061(3) Uani 1 1 d .
H35A H 0.4075 0.9507 0.0346 0.073 Uiso 1 1 calc R
C36 C 0.3794(6) 0.9486(4) 0.1351(5) 0.053(3) Uani 1 1 d .
H36A H 0.3941 0.9879 0.1481 0.063 Uiso 1 1 calc R
C37 C 0.3494(5) 0.9140(3) 0.1833(5) 0.041(2) Uani 1 1 d .
H37A H 0.3431 0.9297 0.2293 0.049 Uiso 1 1 calc R
Ir2 Ir 0.685442(18) 0.483305(12) 0.274160(15) 0.02625(8) Uani 1 1 d .
Ge2 Ge 0.80412(5) 0.49037(3) 0.23973(5) 0.0309(2) Uani 1 1 d .
Cl4 Cl 0.76420(12) 0.48153(8) 0.39304(10) 0.0334(5) Uani 1 1 d .
Cl5 Cl 0.57149(11) 0.47996(8) 0.32644(10) 0.0318(4) Uani 1 1 d .
C38 C 0.6322(5) 0.4842(3) 0.1799(4) 0.0312(19) Uani 1 1 d .
O2 O 0.6006(4) 0.4843(2) 0.1218(3) 0.0475(17) Uani 1 1 d .
Cl6 Cl 0.80326(17) 0.50507(11) 0.12255(13) 0.0599(7) Uani 1 1 d .
P3 P 0.70683(12) 0.38118(8) 0.26940(10) 0.0264(4) Uani 1 1 d .
C39 C 0.8520(5) 0.4149(3) 0.2634(5) 0.036(2) Uani 1 1 d .
C40 C 0.9276(5) 0.4032(4) 0.2671(5) 0.045(2) Uani 1 1 d .
H40A H 0.9596 0.4338 0.2565 0.054 Uiso 1 1 calc R
C41 C 0.9563(6) 0.3476(4) 0.2861(6) 0.053(3) Uani 1 1 d .
H41A H 1.0078 0.3406 0.2892 0.064 Uiso 1 1 calc R
C42 C 0.9113(5) 0.3030(4) 0.3003(5) 0.044(2) Uani 1 1 d .
H42A H 0.9316 0.2650 0.3129 0.053 Uiso 1 1 calc R
C43 C 0.8365(5) 0.3126(3) 0.2966(5) 0.040(2) Uani 1 1 d .
H43A H 0.8051 0.2814 0.3066 0.048 Uiso 1 1 calc R
C44 C 0.8071(5) 0.3691(3) 0.2777(4) 0.0295(18) Uani 1 1 d .
C45 C 0.6676(5) 0.3490(3) 0.1801(4) 0.0305(18) Uani 1 1 d .
C46 C 0.7105(6) 0.3301(3) 0.1313(4) 0.043(2) Uani 1 1 d .
H46A H 0.7630 0.3314 0.1446 0.052 Uiso 1 1 calc R
C47 C 0.6785(7) 0.3089(4) 0.0626(5) 0.056(3) Uani 1 1 d .
H47A H 0.7088 0.2955 0.0294 0.068 Uiso 1 1 calc R
C48 C 0.6037(8) 0.3075(4) 0.0432(5) 0.067(4) Uani 1 1 d .
H48A H 0.5814 0.2935 -0.0039 0.080 Uiso 1 1 calc R
C49 C 0.5593(7) 0.3266(4) 0.0922(6) 0.063(3) Uani 1 1 d .
H49A H 0.5069 0.3254 0.0788 0.076 Uiso 1 1 calc R
C50 C 0.5916(5) 0.3470(4) 0.1593(5) 0.044(2) Uani 1 1 d .
H50A H 0.5612 0.3601 0.1925 0.053 Uiso 1 1 calc R
C51 C 0.6745(5) 0.3327(3) 0.3346(4) 0.0327(19) Uani 1 1 d .
C52 C 0.6732(6) 0.3527(4) 0.4049(4) 0.043(2) Uani 1 1 d .
H52A H 0.6887 0.3918 0.4184 0.052 Uiso 1 1 calc R
C53 C 0.6494(7) 0.3162(4) 0.4552(5) 0.060(3) Uani 1 1 d .
H53A H 0.6474 0.3307 0.5029 0.072 Uiso 1 1 calc R
C54 C 0.6282(7) 0.2589(4) 0.4376(5) 0.059(3) Uani 1 1 d .
H54A H 0.6126 0.2338 0.4729 0.071 Uiso 1 1 calc R
C55 C 0.6301(5) 0.2390(3) 0.3687(5) 0.044(2) Uani 1 1 d .
H55A H 0.6155 0.1995 0.3562 0.052 Uiso 1 1 calc R
C56 C 0.6530(5) 0.2751(3) 0.3161(4) 0.034(2) Uani 1 1 d .
H56A H 0.6538 0.2605 0.2682 0.041 Uiso 1 1 calc R
P4 P 0.69665(13) 0.58671(8) 0.28064(11) 0.0285(5) Uani 1 1 d .
C57 C 0.8463(5) 0.5640(4) 0.2838(5) 0.036(2) Uani 1 1 d .
C58 C 0.9208(5) 0.5783(4) 0.2967(5) 0.044(2) Uani 1 1 d .
H58A H 0.9557 0.5507 0.2845 0.053 Uiso 1 1 calc R
C59 C 0.9459(6) 0.6325(4) 0.3275(5) 0.050(3) Uani 1 1 d .
H59A H 0.9972 0.6421 0.3359 0.060 Uiso 1 1 calc R
C60 C 0.8936(6) 0.6724(4) 0.3455(5) 0.046(2) Uani 1 1 d .
H60A H 0.9097 0.7093 0.3669 0.055 Uiso 1 1 calc R
C61 C 0.8189(5) 0.6589(3) 0.3327(4) 0.038(2) Uani 1 1 d .
H61A H 0.7841 0.6865 0.3451 0.045 Uiso 1 1 calc R
C62 C 0.7947(5) 0.6050(3) 0.3017(4) 0.0332(19) Uani 1 1 d .
C63 C 0.6634(5) 0.6215(3) 0.1935(4) 0.0317(19) Uani 1 1 d .
C64 C 0.7108(6) 0.6497(4) 0.1548(4) 0.042(2) Uani 1 1 d .
H64A H 0.7615 0.6539 0.1763 0.050 Uiso 1 1 calc R
C65 C 0.6858(7) 0.6719(4) 0.0848(5) 0.055(3) Uani 1 1 d .
H65A H 0.7192 0.6909 0.0585 0.066 Uiso 1 1 calc R
C66 C 0.6123(7) 0.6661(4) 0.0542(5) 0.059(3) Uani 1 1 d .
H66A H 0.5947 0.6812 0.0063 0.071 Uiso 1 1 calc R
C67 C 0.5635(6) 0.6385(4) 0.0924(5) 0.049(3) Uani 1 1 d .
H67A H 0.5126 0.6349 0.0708 0.059 Uiso 1 1 calc R
C68 C 0.5884(5) 0.6161(3) 0.1618(5) 0.042(2) Uani 1 1 d .
H68A H 0.5549 0.5971 0.1878 0.051 Uiso 1 1 calc R
C69 C 0.6553(5) 0.6252(3) 0.3486(4) 0.035(2) Uani 1 1 d .
C70 C 0.6782(8) 0.6131(5) 0.4223(5) 0.076(4) Uani 1 1 d .
H70A H 0.7152 0.5840 0.4370 0.092 Uiso 1 1 calc R
C71 C 0.6474(9) 0.6434(5) 0.4752(6) 0.086(5) Uani 1 1 d .
H71A H 0.6646 0.6355 0.5257 0.103 Uiso 1 1 calc R
C72 C 0.5935(8) 0.6837(5) 0.4552(7) 0.083(4) Uani 1 1 d .
H72A H 0.5718 0.7034 0.4915 0.099 Uiso 1 1 calc R
C73 C 0.5704(8) 0.6959(5) 0.3837(7) 0.083(4) Uani 1 1 d .
H73A H 0.5329 0.7248 0.3698 0.100 Uiso 1 1 calc R
C74 C 0.6005(6) 0.6670(4) 0.3300(6) 0.064(3) Uani 1 1 d .
H74A H 0.5832 0.6760 0.2798 0.076 Uiso 1 1 calc R
C75 C 0.6317(7) 0.9014(5) 0.4924(6) 0.075(4) Uani 1 1 d .
H75A H 0.6799 0.9178 0.4852 0.090 Uiso 1 1 calc R
H75B H 0.6369 0.8883 0.5440 0.090 Uiso 1 1 calc R
Cl7 Cl 0.56326(18) 0.95720(13) 0.47531(17) 0.0739(8) Uani 1 1 d .
Cl8 Cl 0.6101(2) 0.84132(17) 0.4355(2) 0.0991(12) Uani 1 1 d .
C76 C 0.8952(8) 0.3716(5) 0.4772(6) 0.084(4) Uani 1 1 d .
H76A H 0.8888 0.3821 0.4245 0.100 Uiso 1 1 calc R
H76B H 0.8457 0.3617 0.4882 0.100 Uiso 1 1 calc R
Cl9 Cl 0.9288(4) 0.43017(16) 0.5274(2) 0.177(3) Uani 1 1 d .
Cl10 Cl 0.9518(2) 0.31020(12) 0.49349(16) 0.0800(10) Uani 1 1 d .

loop_
_atom_site_aniso_label
_atom_site_aniso_U_11
_atom_site_aniso_U_22
_atom_site_aniso_U_33
_atom_site_aniso_U_23
_atom_site_aniso_U_13
_atom_site_aniso_U_12
Ir1 0.0256(2) 0.02689(15) 0.03125(16) 0.00081(11) 0.00940(14) 0.00030(13)
Ge1 0.0276(6) 0.0291(4) 0.0506(5) -0.0006(4) 0.0217(4) -0.0002(4)
Cl1 0.0313(13) 0.0341(10) 0.0358(10) -0.0014(8) 0.0066(9) 0.0019(9)
Cl2 0.0167(11) 0.0354(10) 0.0454(11) -0.0023(8) 0.0138(9) -0.0020(8)
C1 0.046(6) 0.023(4) 0.040(5) 0.002(3) 0.018(4) 0.002(4)
O1 0.068(6) 0.044(3) 0.044(4) 0.003(3) 0.012(4) -0.004(3)
Cl3 0.081(2) 0.0671(16) 0.0577(15) -0.0022(12) 0.0434(16) -0.0047(15)
P1 0.0337(14) 0.0247(9) 0.0304(10) 0.0018(8) 0.0089(9) 0.0012(9)
C2 0.030(6) 0.035(4) 0.048(5) 0.002(4) 0.017(4) -0.002(4)
C3 0.031(6) 0.035(5) 0.080(7) -0.003(4) 0.021(5) -0.004(4)
C4 0.033(6) 0.045(5) 0.065(6) 0.001(4) 0.015(5) -0.017(5)
C5 0.054(7) 0.031(4) 0.060(6) -0.004(4) 0.007(5) -0.017(5)
C6 0.042(6) 0.039(5) 0.050(5) -0.002(4) 0.011(5) 0.001(4)
C7 0.035(6) 0.034(4) 0.036(4) 0.002(3) 0.009(4) -0.008(4)
C8 0.036(6) 0.026(4) 0.041(4) 0.000(3) 0.014(4) 0.005(4)
C9 0.054(7) 0.047(5) 0.037(5) 0.005(4) 0.014(5) -0.006(5)
C10 0.073(9) 0.060(6) 0.041(5) 0.010(4) 0.025(6) 0.008(6)
C11 0.076(9) 0.051(6) 0.036(5) 0.009(4) 0.009(6) 0.012(6)
C12 0.051(7) 0.043(5) 0.050(5) 0.005(4) -0.004(5) 0.018(5)
C13 0.038(6) 0.048(5) 0.042(5) 0.008(4) 0.003(4) 0.017(4)
C14 0.037(6) 0.029(4) 0.036(4) 0.001(3) 0.013(4) 0.005(4)
C15 0.063(8) 0.039(5) 0.043(5) 0.003(4) 0.027(5) 0.013(5)
C16 0.089(10) 0.042(5) 0.044(5) 0.000(4) 0.029(6) 0.014(6)
C17 0.055(8) 0.053(6) 0.053(6) -0.013(5) 0.021(5) -0.006(5)
C18 0.072(9) 0.042(5) 0.060(6) 0.001(4) 0.020(6) 0.026(5)
C19 0.063(8) 0.055(6) 0.045(5) 0.000(4) 0.017(5) 0.024(5)
P2 0.0302(13) 0.0224(9) 0.0325(10) 0.0010(7) 0.0105(9) 0.0012(9)
C20 0.032(6) 0.036(4) 0.047(5) -0.003(4) 0.013(4) -0.001(4)
C21 0.026(6) 0.042(5) 0.091(8) -0.008(5) 0.022(5) -0.004(4)
C22 0.031(6) 0.051(6) 0.086(7) -0.003(5) 0.014(6) 0.005(5)
C23 0.030(6) 0.042(5) 0.057(6) -0.002(4) 0.005(5) 0.006(4)
C24 0.020(5) 0.041(5) 0.049(5) -0.005(4) 0.009(4) 0.000(4)
C25 0.026(5) 0.040(4) 0.026(4) 0.003(3) 0.007(3) 0.008(4)
C26 0.047(6) 0.027(4) 0.035(4) 0.001(3) 0.015(4) -0.004(4)
C27 0.062(8) 0.051(5) 0.036(5) -0.006(4) 0.013(5) -0.003(5)
C28 0.074(9) 0.060(6) 0.044(6) -0.008(5) 0.016(6) 0.012(6)
C29 0.116(13) 0.040(5) 0.043(6) -0.002(4) 0.009(7) -0.011(6)
C30 0.067(9) 0.055(6) 0.050(6) 0.002(5) -0.002(6) -0.018(6)
C31 0.053(7) 0.045(5) 0.043(5) 0.004(4) 0.006(5) -0.002(5)
C32 0.025(5) 0.030(4) 0.040(4) 0.008(3) 0.009(4) 0.008(4)
C33 0.061(8) 0.042(5) 0.049(5) -0.005(4) 0.024(5) -0.014(5)
C34 0.094(11) 0.063(7) 0.058(6) 0.001(5) 0.048(7) -0.012(7)
C35 0.061(8) 0.057(6) 0.073(7) 0.024(5) 0.035(6) -0.001(6)
C36 0.063(8) 0.030(4) 0.071(7) 0.007(4) 0.030(6) -0.005(5)
C37 0.039(6) 0.029(4) 0.056(5) -0.004(4) 0.011(5) -0.004(4)
Ir2 0.02253(19) 0.02792(15) 0.02844(16) -0.00009(11) 0.00491(13) 0.00075(13)
Ge2 0.0239(5) 0.0312(4) 0.0398(5) -0.0009(3) 0.0114(4) -0.0009(4)
Cl4 0.0317(13) 0.0368(10) 0.0302(9) 0.0007(7) 0.0011(9) -0.0014(9)
Cl5 0.0180(11) 0.0375(10) 0.0432(11) -0.0046(8) 0.0142(9) -0.0009(8)
C38 0.034(5) 0.022(4) 0.041(5) 0.008(3) 0.017(4) 0.008(3)
O2 0.055(5) 0.041(3) 0.044(4) 0.002(3) 0.001(3) 0.010(3)
Cl6 0.075(2) 0.0666(15) 0.0454(13) 0.0001(11) 0.0307(14) -0.0029(15)
P3 0.0250(13) 0.0242(9) 0.0292(10) -0.0008(7) 0.0024(9) 0.0018(9)
C39 0.023(5) 0.039(4) 0.048(5) -0.007(4) 0.010(4) 0.001(4)
C40 0.023(5) 0.048(5) 0.065(6) -0.006(4) 0.013(5) -0.007(4)
C41 0.026(6) 0.045(5) 0.086(7) -0.018(5) 0.005(5) 0.013(5)
C42 0.034(6) 0.037(5) 0.060(6) -0.003(4) 0.004(5) 0.007(4)
C43 0.035(6) 0.035(4) 0.050(5) -0.002(4) 0.010(4) 0.010(4)
C44 0.022(5) 0.034(4) 0.033(4) -0.002(3) 0.007(4) 0.005(4)
C45 0.027(5) 0.033(4) 0.030(4) 0.002(3) 0.001(4) -0.003(4)
C46 0.059(7) 0.042(5) 0.029(4) 0.003(4) 0.011(4) -0.011(5)
C47 0.081(10) 0.057(6) 0.031(5) -0.002(4) 0.010(5) -0.007(6)
C48 0.113(12) 0.041(5) 0.035(5) -0.002(4) -0.020(6) -0.003(6)
C49 0.060(8) 0.051(6) 0.064(7) -0.005(5) -0.030(6) -0.001(6)
C50 0.033(6) 0.041(5) 0.054(5) -0.006(4) -0.004(5) -0.003(4)
C51 0.030(5) 0.034(4) 0.035(4) 0.005(3) 0.009(4) 0.007(4)
C52 0.048(7) 0.038(5) 0.044(5) 0.002(4) 0.008(5) -0.004(4)
C53 0.087(10) 0.056(6) 0.045(5) -0.002(4) 0.033(6) -0.010(6)
C54 0.075(9) 0.047(5) 0.061(6) 0.015(5) 0.027(6) -0.006(6)
C55 0.042(6) 0.025(4) 0.065(6) 0.010(4) 0.010(5) 0.000(4)
C56 0.032(5) 0.032(4) 0.038(4) -0.001(3) 0.004(4) 0.005(4)
P4 0.0269(13) 0.0238(9) 0.0351(10) -0.0017(8) 0.0063(9) 0.0001(9)
C57 0.014(5) 0.047(5) 0.046(5) 0.010(4) 0.000(4) -0.002(4)
C58 0.031(6) 0.049(5) 0.057(5) -0.009(4) 0.019(5) -0.008(4)
C59 0.037(6) 0.059(6) 0.051(6) 0.001(4) 0.003(5) -0.019(5)
C60 0.044(7) 0.044(5) 0.044(5) 0.000(4) -0.005(5) -0.015(5)
C61 0.033(6) 0.032(4) 0.045(5) -0.006(4) 0.001(4) -0.009(4)
C62 0.030(5) 0.033(4) 0.035(4) 0.004(3) 0.003(4) -0.006(4)
C63 0.031(5) 0.033(4) 0.029(4) 0.004(3) -0.001(4) -0.002(4)
C64 0.041(6) 0.048(5) 0.036(4) 0.006(4) 0.002(4) -0.002(4)
C65 0.068(9) 0.050(5) 0.045(5) 0.020(4) 0.000(5) -0.008(5)
C66 0.070(9) 0.048(6) 0.052(6) 0.017(5) -0.006(6) 0.013(6)
C67 0.041(7) 0.049(5) 0.048(5) -0.001(4) -0.019(5) 0.003(5)
C68 0.040(6) 0.035(4) 0.049(5) -0.005(4) 0.000(5) 0.007(4)
C69 0.032(5) 0.030(4) 0.042(5) -0.006(3) 0.006(4) -0.004(4)
C70 0.117(12) 0.068(7) 0.052(6) 0.002(5) 0.036(7) 0.034(7)
C71 0.137(14) 0.077(8) 0.052(6) -0.008(6) 0.038(8) 0.035(9)
C72 0.089(11) 0.087(9) 0.083(9) -0.031(7) 0.047(8) 0.017(8)
C73 0.073(10) 0.084(8) 0.089(9) -0.030(7) 0.008(8) 0.028(8)
C74 0.062(8) 0.066(7) 0.057(6) -0.016(5) -0.003(6) 0.028(6)
C75 0.048(8) 0.075(8) 0.092(9) 0.015(7) -0.010(7) 0.009(6)
Cl7 0.055(2) 0.0744(18) 0.092(2) 0.0059(16) 0.0142(17) 0.0024(16)
Cl8 0.076(3) 0.112(3) 0.111(3) -0.027(2) 0.021(2) 0.018(2)
C76 0.082(11) 0.082(8) 0.077(8) -0.006(6) -0.013(7) 0.032(8)
Cl9 0.270(7) 0.075(2) 0.138(3) -0.045(2) -0.092(4) 0.067(3)
Cl10 0.102(3) 0.0620(17) 0.0738(18) -0.0046(14) 0.0088(19) 0.0149(18)

loop_
_atom_type_symbol
_atom_type_description
_atom_type_scat_dispersion_real
_atom_type_scat_dispersion_imag
_atom_type_scat_source
C C 0.0033 0.0016 'International Tables Vol C Tables 4.2.6.8 and 6.1.1.4'
H H 0.0000 0.0000 'International Tables Vol C Tables 4.2.6.8 and 6.1.1.4'
O O 0.0106 0.0060 'International Tables Vol C Tables 4.2.6.8 and 6.1.1.4'
P P 0.1023 0.0942 'International Tables Vol C Tables 4.2.6.8 and 6.1.1.4'
Cl Cl 0.1484 0.1585 'International Tables Vol C Tables 4.2.6.8 and 6.1.1.4'
Ge Ge 0.1547 1.8001 'International Tables Vol C Tables 4.2.6.8 and 6.1.1.4'
Ir Ir -1.4442 7.9887 'International Tables Vol C Tables 4.2.6.8 and 6.1.1.4'

loop_
_geom_angle_atom_site_label_1
_geom_angle_atom_site_label_2
_geom_angle_atom_site_label_3
_geom_angle
C1 Ir1 P1 92.4(2)
C1 Ir1 P2 92.9(2)
P1 Ir1 P2 165.81(8)
C1 Ir1 Ge1 96.7(3)
P1 Ir1 Ge1 83.73(6)
P2 Ir1 Ge1 82.58(6)
C1 Ir1 Cl1 176.3(3)
P1 Ir1 Cl1 87.42(7)
P2 Ir1 Cl1 86.45(7)
Ge1 Ir1 Cl1 79.66(6)
C1 Ir1 Cl2 91.3(3)
P1 Ir1 Cl2 95.05(7)
P2 Ir1 Cl2 97.98(7)
Ge1 Ir1 Cl2 171.93(5)
Cl1 Ir1 Cl2 92.33(7)
C2 Ge1 C20 120.7(4)
C2 Ge1 Cl3 104.4(3)
C20 Ge1 Cl3 104.2(3)
C2 Ge1 Ir1 104.8(3)
C20 Ge1 Ir1 105.5(3)
Cl3 Ge1 Ir1 118.32(10)
O1 C1 Ir1 178.7(8)
C8 P1 C14 104.6(4)
C8 P1 C7 105.9(4)
C14 P1 C7 105.5(4)
C8 P1 Ir1 112.3(3)
C14 P1 Ir1 119.9(3)
C7 P1 Ir1 107.6(3)
C3 C2 C7 117.9(8)
C3 C2 Ge1 125.8(7)
C7 C2 Ge1 116.3(6)
C2 C3 C4 121.9(9)
C2 C3 H3A 119.1
C4 C3 H3A 119.1
C3 C4 C5 119.0(9)
C3 C4 H4A 120.5
C5 C4 H4A 120.5
C6 C5 C4 119.6(8)
C6 C5 H5A 120.2
C4 C5 H5A 120.2
C5 C6 C7 121.9(9)
C5 C6 H6A 119.0
C7 C6 H6A 119.0
C6 C7 C2 119.7(9)
C6 C7 P1 121.4(7)
C2 C7 P1 118.9(6)
C13 C8 C9 119.4(8)
C13 C8 P1 119.2(7)
C9 C8 P1 121.3(7)
C10 C9 C8 119.3(10)
C10 C9 H9A 120.3
C8 C9 H9A 120.3
C11 C10 C9 120.8(10)
C11 C10 H10A 119.6
C9 C10 H10A 119.6
C10 C11 C12 120.3(9)
C10 C11 H11A 119.8
C12 C11 H11A 119.8
C11 C12 C13 121.1(10)
C11 C12 H12A 119.5
C13 C12 H12A 119.5
C8 C13 C12 119.0(9)
C8 C13 H13A 120.5
C12 C13 H13A 120.5
C15 C14 C19 118.4(8)
C15 C14 P1 120.0(6)
C19 C14 P1 121.6(6)
C14 C15 C16 121.6(8)
C14 C15 H15A 119.2
C16 C15 H15A 119.2
C17 C16 C15 119.5(8)
C17 C16 H16A 120.3
C15 C16 H16A 120.3
C18 C17 C16 119.8(9)
C18 C17 H17A 120.1
C16 C17 H17A 120.1
C17 C18 C19 120.1(9)
C17 C18 H18A 120.0
C19 C18 H18A 120.0
C14 C19 C18 120.7(8)
C14 C19 H19A 119.7
C18 C19 H19A 119.7
C32 P2 C26 106.8(4)
C32 P2 C25 106.3(4)
C26 P2 C25 103.2(4)
C32 P2 Ir1 118.9(3)
C26 P2 Ir1 112.6(3)
C25 P2 Ir1 107.9(3)
C25 C20 C21 118.7(8)
C25 C20 Ge1 116.1(7)
C21 C20 Ge1 125.2(7)
C22 C21 C20 121.0(9)
C22 C21 H21A 119.5
C20 C21 H21A 119.5
C23 C22 C21 119.9(10)
C23 C22 H22A 120.1
C21 C22 H22A 120.1
C24 C23 C22 119.8(9)
C24 C23 H23A 120.1
C22 C23 H23A 120.1
C23 C24 C25 120.7(8)
C23 C24 H24A 119.7
C25 C24 H24A 119.7
C20 C25 C24 120.0(8)
C20 C25 P2 118.9(6)
C24 C25 P2 121.0(7)
C27 C26 C31 119.1(8)
C27 C26 P2 122.2(7)
C31 C26 P2 118.6(7)
C28 C27 C26 119.7(10)
C28 C27 H27A 120.1
C26 C27 H27A 120.1
C29 C28 C27 120.4(11)
C29 C28 H28A 119.8
C27 C28 H28A 119.8
C30 C29 C28 121.1(10)
C30 C29 H29A 119.5
C28 C29 H29A 119.5
C29 C30 C31 119.6(11)
C29 C30 H30A 120.2
C31 C30 H30A 120.2
C26 C31 C30 120.1(10)
C26 C31 H31A 120.0
C30 C31 H31A 120.0
C33 C32 C37 118.5(8)
C33 C32 P2 120.4(6)
C37 C32 P2 121.1(6)
C34 C33 C32 120.5(8)
C34 C33 H33A 119.8
C32 C33 H33A 119.8
C35 C34 C33 120.2(9)
C35 C34 H34A 119.9
C33 C34 H34A 119.9
C36 C35 C34 120.2(9)
C36 C35 H35A 119.9
C34 C35 H35A 119.9
C35 C36 C37 120.1(8)
C35 C36 H36A 119.9
C37 C36 H36A 119.9
C36 C37 C32 120.5(8)
C36 C37 H37A 119.8
C32 C37 H37A 119.8
C38 Ir2 P3 92.3(2)
C38 Ir2 P4 93.7(2)
P3 Ir2 P4 165.50(8)
C38 Ir2 Ge2 95.8(3)
P3 Ir2 Ge2 83.65(6)
P4 Ir2 Ge2 82.59(6)
C38 Ir2 Cl4 175.3(3)
P3 Ir2 Cl4 86.62(7)
P4 Ir2 Cl4 86.41(7)
Ge2 Ir2 Cl4 79.55(6)
C38 Ir2 Cl5 91.7(3)
P3 Ir2 Cl5 98.27(7)
P4 Ir2 Cl5 94.78(7)
Ge2 Ir2 Cl5 172.21(5)
Cl4 Ir2 Cl5 93.00(7)
C39 Ge2 C57 122.0(4)
C39 Ge2 Cl6 106.4(3)
C57 Ge2 Cl6 102.5(2)
C39 Ge2 Ir2 106.2(3)
C57 Ge2 Ir2 104.9(3)
Cl6 Ge2 Ir2 115.48(9)
O2 C38 Ir2 178.8(8)
C51 P3 C45 103.8(4)
C51 P3 C44 107.2(4)
C45 P3 C44 104.0(4)
C51 P3 Ir2 119.7(3)
C45 P3 Ir2 112.6(2)
C44 P3 Ir2 108.3(3)
C44 C39 C40 117.9(8)
C44 C39 Ge2 116.5(6)
C40 C39 Ge2 125.6(7)
C41 C40 C39 120.7(9)
C41 C40 H40A 119.7
C39 C40 H40A 119.7
C42 C41 C40 120.7(9)
C42 C41 H41A 119.7
C40 C41 H41A 119.7
C41 C42 C43 120.3(8)
C41 C42 H42A 119.8
C43 C42 H42A 119.8
C42 C43 C44 119.3(9)
C42 C43 H43A 120.3
C44 C43 H43A 120.3
C39 C44 C43 121.1(8)
C39 C44 P3 119.6(6)
C43 C44 P3 119.3(7)
C46 C45 C50 118.5(8)
C46 C45 P3 122.8(7)
C50 C45 P3 118.6(7)
C45 C46 C47 120.9(10)
C45 C46 H46A 119.5
C47 C46 H46A 119.5
C48 C47 C46 119.6(11)
C48 C47 H47A 120.2
C46 C47 H47A 120.2
C47 C48 C49 120.1(9)
C47 C48 H48A 119.9
C49 C48 H48A 119.9
C50 C49 C48 119.5(11)
C50 C49 H49A 120.2
C48 C49 H49A 120.2
C49 C50 C45 121.3(10)
C49 C50 H50A 119.3
C45 C50 H50A 119.3
C52 C51 C56 119.3(7)
C52 C51 P3 119.4(6)
C56 C51 P3 121.2(6)
C53 C52 C51 120.1(8)
C53 C52 H52A 120.0
C51 C52 H52A 120.0
C52 C53 C54 121.1(9)
C52 C53 H53A 119.4
C54 C53 H53A 119.4
C55 C54 C53 118.8(9)
C55 C54 H54A 120.6
C53 C54 H54A 120.6
C54 C55 C56 121.5(8)
C54 C55 H55A 119.2
C56 C55 H55A 119.2
C51 C56 C55 119.1(7)
C51 C56 H56A 120.5
C55 C56 H56A 120.5
C63 P4 C69 107.2(4)
C63 P4 C62 104.8(4)
C69 P4 C62 105.2(4)
C63 P4 Ir2 112.2(3)
C69 P4 Ir2 118.2(3)
C62 P4 Ir2 108.2(3)
C58 C57 C62 119.2(8)
C58 C57 Ge2 125.3(7)
C62 C57 Ge2 115.5(6)
C57 C58 C59 121.4(9)
C57 C58 H58A 119.3
C59 C58 H58A 119.3
C58 C59 C60 118.3(9)
C58 C59 H59A 120.9
C60 C59 H59A 120.9
C61 C60 C59 121.1(8)
C61 C60 H60A 119.4
C59 C60 H60A 119.4
C60 C61 C62 120.0(9)
C60 C61 H61A 120.0
C62 C61 H61A 120.0
C61 C62 C57 120.0(8)
C61 C62 P4 121.3(7)
C57 C62 P4 118.6(6)
C64 C63 C68 119.0(7)
C64 C63 P4 121.6(7)
C68 C63 P4 119.2(7)
C63 C64 C65 121.3(9)
C63 C64 H64A 119.3
C65 C64 H64A 119.3
C66 C65 C64 119.1(10)
C66 C65 H65A 120.4
C64 C65 H65A 120.4
C65 C66 C67 120.5(9)
C65 C66 H66A 119.7
C67 C66 H66A 119.7
C68 C67 C66 120.3(9)
C68 C67 H67A 119.8
C66 C67 H67A 119.8
C67 C68 C63 119.7(9)
C67 C68 H68A 120.2
C63 C68 H68A 120.2
C74 C69 C70 117.5(9)
C74 C69 P4 122.3(7)
C70 C69 P4 120.1(7)
C69 C70 C71 120.5(11)
C69 C70 H70A 119.8
C71 C70 H70A 119.8
C72 C71 C70 120.6(11)
C72 C71 H71A 119.7
C70 C71 H71A 119.7
C73 C72 C71 119.7(11)
C73 C72 H72A 120.1
C71 C72 H72A 120.1
C72 C73 C74 120.9(12)
C72 C73 H73A 119.5
C74 C73 H73A 119.5
C69 C74 C73 120.8(10)
C69 C74 H74A 119.6
C73 C74 H74A 119.6
Cl8 C75 Cl7 112.2(6)
Cl8 C75 H75A 109.2
Cl7 C75 H75A 109.2
Cl8 C75 H75B 109.2
Cl7 C75 H75B 109.2
H75A C75 H75B 107.9
Cl9 C76 Cl10 113.0(7)
Cl9 C76 H76A 109.0
Cl10 C76 H76A 109.0
Cl9 C76 H76B 109.0
Cl10 C76 H76B 109.0
H76A C76 H76B 107.8

loop_
_geom_bond_atom_site_label_1
_geom_bond_atom_site_label_2
_geom_bond_distance
Ir1 C1 1.858(9)
Ir1 P1 2.3541(19)
Ir1 P2 2.3563(18)
Ir1 Ge1 2.3851(10)
Ir1 Cl1 2.4086(19)
Ir1 Cl2 2.460(2)
Ge1 C2 1.940(8)
Ge1 C20 1.943(8)
Ge1 Cl3 2.182(3)
C1 O1 1.110(9)
P1 C8 1.814(8)
P1 C14 1.818(8)
P1 C7 1.830(9)
C2 C3 1.389(13)
C2 C7 1.415(12)
C3 C4 1.393(11)
C3 H3A 0.9500
C4 C5 1.394(13)
C4 H4A 0.9500
C5 C6 1.370(13)
C5 H5A 0.9500
C6 C7 1.379(11)
C6 H6A 0.9500
C8 C13 1.390(12)
C8 C9 1.400(12)
C9 C10 1.393(12)
C9 H9A 0.9500
C10 C11 1.352(15)
C10 H10A 0.9500
C11 C12 1.362(14)
C11 H11A 0.9500
C12 C13 1.395(11)
C12 H12A 0.9500
C13 H13A 0.9500
C14 C15 1.369(10)
C14 C19 1.374(11)
C15 C16 1.381(11)
C15 H15A 0.9500
C16 C17 1.372(12)
C16 H16A 0.9500
C17 C18 1.370(12)
C17 H17A 0.9500
C18 C19 1.386(12)
C18 H18A 0.9500
C19 H19A 0.9500
P2 C32 1.805(8)
P2 C26 1.805(8)
P2 C25 1.830(9)
C20 C25 1.385(11)
C20 C21 1.397(13)
C21 C22 1.392(13)
C21 H21A 0.9500
C22 C23 1.379(13)
C22 H22A 0.9500
C23 C24 1.378(12)
C23 H23A 0.9500
C24 C25 1.404(11)
C24 H24A 0.9500
C26 C27 1.396(12)
C26 C31 1.397(13)
C27 C28 1.393(12)
C27 H27A 0.9500
C28 C29 1.370(16)
C28 H28A 0.9500
C29 C30 1.366(15)
C29 H29A 0.9500
C30 C31 1.403(12)
C30 H30A 0.9500
C31 H31A 0.9500
C32 C33 1.384(11)
C32 C37 1.394(10)
C33 C34 1.376(12)
C33 H33A 0.9500
C34 C35 1.371(13)
C34 H34A 0.9500
C35 C36 1.369(13)
C35 H35A 0.9500
C36 C37 1.374(11)
C36 H36A 0.9500
C37 H37A 0.9500
Ir2 C38 1.842(9)
Ir2 P3 2.3502(18)
Ir2 P4 2.3521(19)
Ir2 Ge2 2.3798(10)
Ir2 Cl4 2.4084(19)
Ir2 Cl5 2.456(2)
Ge2 C39 1.935(8)
Ge2 C57 1.954(8)
Ge2 Cl6 2.193(2)
C38 O2 1.127(9)
P3 C51 1.809(8)
P3 C45 1.834(8)
P3 C44 1.839(9)
C39 C44 1.379(11)
C39 C40 1.402(12)
C40 C41 1.386(12)
C40 H40A 0.9500
C41 C42 1.359(13)
C41 H41A 0.9500
C42 C43 1.378(13)
C42 H42A 0.9500
C43 C44 1.408(10)
C43 H43A 0.9500
C45 C46 1.369(11)
C45 C50 1.379(12)
C46 C47 1.387(12)
C46 H46A 0.9500
C47 C48 1.355(16)
C47 H47A 0.9500
C48 C49 1.390(16)
C48 H48A 0.9500
C49 C50 1.359(12)
C49 H49A 0.9500
C50 H50A 0.9500
C51 C52 1.383(11)
C51 C56 1.387(10)
C52 C53 1.374(12)
C52 H52A 0.9500
C53 C54 1.376(13)
C53 H53A 0.9500
C54 C55 1.359(12)
C54 H54A 0.9500
C55 C56 1.393(11)
C55 H55A 0.9500
C56 H56A 0.9500
P4 C63 1.802(7)
P4 C69 1.806(8)
P4 C62 1.819(9)
C57 C58 1.384(12)
C57 C62 1.407(12)
C58 C59 1.395(12)
C58 H58A 0.9500
C59 C60 1.400(13)
C59 H59A 0.9500
C60 C61 1.382(13)
C60 H60A 0.9500
C61 C62 1.386(10)
C61 H61A 0.9500
C63 C64 1.378(11)
C63 C68 1.400(12)
C64 C65 1.390(11)
C64 H64A 0.9500
C65 C66 1.372(15)
C65 H65A 0.9500
C66 C67 1.385(14)
C66 H66A 0.9500
C67 C68 1.382(11)
C67 H67A 0.9500
C68 H68A 0.9500
C69 C74 1.379(12)
C69 C70 1.381(12)
C70 C71 1.395(13)
C70 H70A 0.9500
C71 C72 1.349(16)
C71 H71A 0.9500
C72 C73 1.345(16)
C72 H72A 0.9500
C73 C74 1.385(14)
C73 H73A 0.9500
C74 H74A 0.9500
C75 Cl8 1.722(11)
C75 Cl7 1.769(11)
C75 H75A 0.9900
C75 H75B 0.9900
C76 Cl9 1.673(12)
C76 Cl10 1.731(11)
C76 H76A 0.9900
C76 H76B 0.9900

loop_
_geom_torsion_atom_site_label_1
_geom_torsion_atom_site_label_2
_geom_torsion_atom_site_label_3
_geom_torsion_atom_site_label_4
_geom_torsion
C1 Ir1 Ge1 C2 -115.7(3)
P1 Ir1 Ge1 C2 -24.0(3)
P2 Ir1 Ge1 C2 152.2(3)
Cl1 Ir1 Ge1 C2 64.5(3)
Cl2 Ir1 Ge1 C2 57.7(4)
C1 Ir1 Ge1 C20 115.9(3)
P1 Ir1 Ge1 C20 -152.4(3)
P2 Ir1 Ge1 C20 23.8(3)
Cl1 Ir1 Ge1 C20 -63.9(3)
Cl2 Ir1 Ge1 C20 -70.7(4)
C1 Ir1 Ge1 Cl3 0.0(2)
P1 Ir1 Ge1 Cl3 91.66(10)
P2 Ir1 Ge1 Cl3 -92.09(10)
Cl1 Ir1 Ge1 Cl3 -179.82(10)
Cl2 Ir1 Ge1 Cl3 173.4(3)
P1 Ir1 C1 O1 -138(41)
P2 Ir1 C1 O1 29(41)
Ge1 Ir1 C1 O1 -54(41)
Cl1 Ir1 C1 O1 -50(43)
Cl2 Ir1 C1 O1 127(41)
C1 Ir1 P1 C8 5.6(4)
P2 Ir1 P1 C8 -106.2(4)
Ge1 Ir1 P1 C8 -90.8(3)
Cl1 Ir1 P1 C8 -170.7(3)
Cl2 Ir1 P1 C8 97.2(3)
C1 Ir1 P1 C14 -117.7(4)
P2 Ir1 P1 C14 130.4(4)
Ge1 Ir1 P1 C14 145.8(3)
Cl1 Ir1 P1 C14 65.9(3)
Cl2 Ir1 P1 C14 -26.2(3)
C1 Ir1 P1 C7 121.9(4)
P2 Ir1 P1 C7 10.0(4)
Ge1 Ir1 P1 C7 25.4(3)
Cl1 Ir1 P1 C7 -54.5(3)
Cl2 Ir1 P1 C7 -146.6(3)
C20 Ge1 C2 C3 -40.7(9)
Cl3 Ge1 C2 C3 75.8(8)
Ir1 Ge1 C2 C3 -159.2(7)
C20 Ge1 C2 C7 138.0(6)
Cl3 Ge1 C2 C7 -105.5(6)
Ir1 Ge1 C2 C7 19.5(7)
C7 C2 C3 C4 -0.1(14)
Ge1 C2 C3 C4 178.6(7)
C2 C3 C4 C5 1.0(14)
C3 C4 C5 C6 -1.4(14)
C4 C5 C6 C7 0.9(14)
C5 C6 C7 C2 0.1(13)
C5 C6 C7 P1 179.7(7)
C3 C2 C7 C6 -0.5(12)
Ge1 C2 C7 C6 -179.3(6)
C3 C2 C7 P1 179.9(7)
Ge1 C2 C7 P1 1.0(9)
C8 P1 C7 C6 -81.0(7)
C14 P1 C7 C6 29.6(8)
Ir1 P1 C7 C6 158.7(6)
C8 P1 C7 C2 98.6(7)
C14 P1 C7 C2 -150.8(6)
Ir1 P1 C7 C2 -21.7(7)
C14 P1 C8 C13 61.9(7)
C7 P1 C8 C13 173.2(6)
Ir1 P1 C8 C13 -69.6(7)
C14 P1 C8 C9 -122.9(7)
C7 P1 C8 C9 -11.7(7)
Ir1 P1 C8 C9 105.5(6)
C13 C8 C9 C10 -1.4(12)
P1 C8 C9 C10 -176.5(7)
C8 C9 C10 C11 0.6(14)
C9 C10 C11 C12 1.1(15)
C10 C11 C12 C13 -2.0(15)
C9 C8 C13 C12 0.5(12)
P1 C8 C13 C12 175.8(6)
C11 C12 C13 C8 1.1(13)
C8 P1 C14 C15 -168.9(8)
C7 P1 C14 C15 79.6(8)
Ir1 P1 C14 C15 -41.8(9)
C8 P1 C14 C19 12.9(9)
C7 P1 C14 C19 -98.6(9)
Ir1 P1 C14 C19 139.9(7)
C19 C14 C15 C16 -0.6(16)
P1 C14 C15 C16 -178.9(8)
C14 C15 C16 C17 1.7(17)
C15 C16 C17 C18 -1.4(17)
C16 C17 C18 C19 0.0(17)
C15 C14 C19 C18 -0.8(16)
P1 C14 C19 C18 177.4(8)
C17 C18 C19 C14 1.2(17)
C1 Ir1 P2 C32 116.3(4)
P1 Ir1 P2 C32 -131.9(4)
Ge1 Ir1 P2 C32 -147.3(3)
Cl1 Ir1 P2 C32 -67.3(3)
Cl2 Ir1 P2 C32 24.5(3)
C1 Ir1 P2 C26 -9.6(4)
P1 Ir1 P2 C26 102.2(4)
Ge1 Ir1 P2 C26 86.8(3)
Cl1 Ir1 P2 C26 166.8(3)
Cl2 Ir1 P2 C26 -101.4(3)
C1 Ir1 P2 C25 -122.8(4)
P1 Ir1 P2 C25 -11.0(4)
Ge1 Ir1 P2 C25 -26.4(2)
Cl1 Ir1 P2 C25 53.6(3)
Cl2 Ir1 P2 C25 145.5(3)
C2 Ge1 C20 C25 -135.9(6)
Cl3 Ge1 C20 C25 107.5(6)
Ir1 Ge1 C20 C25 -17.8(7)
C2 Ge1 C20 C21 46.4(9)
Cl3 Ge1 C20 C21 -70.2(8)
Ir1 Ge1 C20 C21 164.5(8)
C25 C20 C21 C22 2.3(14)
Ge1 C20 C21 C22 180.0(7)
C20 C21 C22 C23 -2.3(15)
C21 C22 C23 C24 1.7(15)
C22 C23 C24 C25 -1.2(14)
C21 C20 C25 C24 -1.8(12)
Ge1 C20 C25 C24 -179.7(6)
C21 C20 C25 P2 173.8(7)
Ge1 C20 C25 P2 -4.1(9)
C23 C24 C25 C20 1.3(12)
C23 C24 C25 P2 -174.2(7)
C32 P2 C25 C20 153.1(6)
C26 P2 C25 C20 -94.8(7)
Ir1 P2 C25 C20 24.6(7)
C32 P2 C25 C24 -31.4(7)
C26 P2 C25 C24 80.8(7)
Ir1 P2 C25 C24 -159.9(6)
C32 P2 C26 C27 116.4(7)
C25 P2 C26 C27 4.6(8)
Ir1 P2 C26 C27 -111.4(6)
C32 P2 C26 C31 -65.3(7)
C25 P2 C26 C31 -177.1(6)
Ir1 P2 C26 C31 66.9(7)
C31 C26 C27 C28 -1.0(13)
P2 C26 C27 C28 177.2(7)
C26 C27 C28 C29 -0.6(15)
C27 C28 C29 C30 1.5(16)
C28 C29 C30 C31 -0.6(15)
C27 C26 C31 C30 1.9(12)
P2 C26 C31 C30 -176.5(6)
C29 C30 C31 C26 -1.1(14)
C26 P2 C32 C33 162.4(8)
C25 P2 C32 C33 -88.0(8)
Ir1 P2 C32 C33 33.7(9)
C26 P2 C32 C37 -19.4(8)
C25 P2 C32 C37 90.2(8)
Ir1 P2 C32 C37 -148.1(6)
C37 C32 C33 C34 0.0(15)
P2 C32 C33 C34 178.3(9)
C32 C33 C34 C35 -1.3(18)
C33 C34 C35 C36 2.2(19)
C34 C35 C36 C37 -1.8(18)
C35 C36 C37 C32 0.6(16)
C33 C32 C37 C36 0.3(14)
P2 C32 C37 C36 -177.9(8)
C38 Ir2 Ge2 C39 -110.8(3)
P3 Ir2 Ge2 C39 -19.2(3)
P4 Ir2 Ge2 C39 156.3(3)
Cl4 Ir2 Ge2 C39 68.6(3)
Cl5 Ir2 Ge2 C39 85.6(4)
C38 Ir2 Ge2 C57 118.8(3)
P3 Ir2 Ge2 C57 -149.5(2)
P4 Ir2 Ge2 C57 25.9(2)
Cl4 Ir2 Ge2 C57 -61.8(2)
Cl5 Ir2 Ge2 C57 -44.8(4)
C38 Ir2 Ge2 Cl6 6.8(2)
P3 Ir2 Ge2 Cl6 98.43(9)
P4 Ir2 Ge2 Cl6 -86.16(9)
Cl4 Ir2 Ge2 Cl6 -173.85(9)
Cl5 Ir2 Ge2 Cl6 -156.8(4)
P3 Ir2 C38 O2 -51(40)
P4 Ir2 C38 O2 116(40)
Ge2 Ir2 C38 O2 33(40)
Cl4 Ir2 C38 O2 25(42)
Cl5 Ir2 C38 O2 -149(40)
C38 Ir2 P3 C51 -120.4(4)
P4 Ir2 P3 C51 125.6(4)
Ge2 Ir2 P3 C51 144.1(3)
Cl4 Ir2 P3 C51 64.2(3)
Cl5 Ir2 P3 C51 -28.3(3)
C38 Ir2 P3 C45 2.0(4)
P4 Ir2 P3 C45 -112.0(4)
Ge2 Ir2 P3 C45 -93.6(3)
Cl4 Ir2 P3 C45 -173.4(3)
Cl5 Ir2 P3 C45 94.0(3)
C38 Ir2 P3 C44 116.4(4)
P4 Ir2 P3 C44 2.4(4)
Ge2 Ir2 P3 C44 20.9(3)
Cl4 Ir2 P3 C44 -59.0(3)
Cl5 Ir2 P3 C44 -151.5(3)
C57 Ge2 C39 C44 134.3(6)
Cl6 Ge2 C39 C44 -109.0(6)
Ir2 Ge2 C39 C44 14.5(7)
C57 Ge2 C39 C40 -45.7(9)
Cl6 Ge2 C39 C40 70.9(8)
Ir2 Ge2 C39 C40 -165.6(7)
C44 C39 C40 C41 -1.4(13)
Ge2 C39 C40 C41 178.7(7)
C39 C40 C41 C42 1.2(15)
C40 C41 C42 C43 -0.5(15)
C41 C42 C43 C44 0.1(14)
C40 C39 C44 C43 1.0(12)
Ge2 C39 C44 C43 -179.1(6)
C40 C39 C44 P3 -177.1(6)
Ge2 C39 C44 P3 2.8(9)
C42 C43 C44 C39 -0.4(12)
C42 C43 C44 P3 177.8(7)
C51 P3 C44 C39 -149.7(6)
C45 P3 C44 C39 100.8(7)
Ir2 P3 C44 C39 -19.2(7)
C51 P3 C44 C43 32.1(7)
C45 P3 C44 C43 -77.4(7)
Ir2 P3 C44 C43 162.6(6)
C51 P3 C45 C46 -120.7(7)
C44 P3 C45 C46 -8.7(7)
Ir2 P3 C45 C46 108.4(6)
C51 P3 C45 C50 63.3(7)
C44 P3 C45 C50 175.3(6)
Ir2 P3 C45 C50 -67.7(7)
C50 C45 C46 C47 -0.4(12)
P3 C45 C46 C47 -176.5(6)
C45 C46 C47 C48 0.7(14)
C46 C47 C48 C49 -0.7(15)
C47 C48 C49 C50 0.5(15)
C48 C49 C50 C45 -0.3(14)
C46 C45 C50 C49 0.2(13)
P3 C45 C50 C49 176.4(7)
C45 P3 C51 C52 -159.6(8)
C44 P3 C51 C52 90.7(8)
Ir2 P3 C51 C52 -33.0(9)
C45 P3 C51 C56 22.2(8)
C44 P3 C51 C56 -87.5(8)
Ir2 P3 C51 C56 148.8(6)
C56 C51 C52 C53 -1.2(15)
P3 C51 C52 C53 -179.4(8)
C51 C52 C53 C54 1.6(17)
C52 C53 C54 C55 -1.0(18)
C53 C54 C55 C56 0.1(17)
C52 C51 C56 C55 0.3(13)
P3 C51 C56 C55 178.5(7)
C54 C55 C56 C51 0.2(15)
C38 Ir2 P4 C63 -7.9(4)
P3 Ir2 P4 C63 106.0(4)
Ge2 Ir2 P4 C63 87.4(3)
Cl4 Ir2 P4 C63 167.3(3)
Cl5 Ir2 P4 C63 -99.9(3)
C38 Ir2 P4 C69 117.6(4)
P3 Ir2 P4 C69 -128.5(4)
Ge2 Ir2 P4 C69 -147.0(3)
Cl4 Ir2 P4 C69 -67.1(3)
Cl5 Ir2 P4 C69 25.6(3)
C38 Ir2 P4 C62 -123.0(4)
P3 Ir2 P4 C62 -9.2(4)
Ge2 Ir2 P4 C62 -27.7(3)
Cl4 Ir2 P4 C62 52.2(3)
Cl5 Ir2 P4 C62 144.9(3)
C39 Ge2 C57 C58 39.9(9)
Cl6 Ge2 C57 C58 -78.7(8)
Ir2 Ge2 C57 C58 160.3(7)
C39 Ge2 C57 C62 -141.4(6)
Cl6 Ge2 C57 C62 100.0(6)
Ir2 Ge2 C57 C62 -21.0(6)
C62 C57 C58 C59 0.3(13)
Ge2 C57 C58 C59 178.9(6)
C57 C58 C59 C60 0.4(14)
C58 C59 C60 C61 -0.6(13)
C59 C60 C61 C62 0.2(13)
C60 C61 C62 C57 0.5(12)
C60 C61 C62 P4 -177.6(6)
C58 C57 C62 C61 -0.7(12)
Ge2 C57 C62 C61 -179.5(6)
C58 C57 C62 P4 177.4(7)
Ge2 C57 C62 P4 -1.4(8)
C63 P4 C62 C61 82.0(7)
C69 P4 C62 C61 -30.9(7)
Ir2 P4 C62 C61 -158.1(6)
C63 P4 C62 C57 -96.1(7)
C69 P4 C62 C57 151.0(6)
Ir2 P4 C62 C57 23.8(7)
C69 P4 C63 C64 116.8(7)
C62 P4 C63 C64 5.3(8)
Ir2 P4 C63 C64 -111.8(6)
C69 P4 C63 C68 -68.0(7)
C62 P4 C63 C68 -179.5(6)
Ir2 P4 C63 C68 63.3(7)
C68 C63 C64 C65 -0.8(13)
P4 C63 C64 C65 174.3(7)
C63 C64 C65 C66 0.6(15)
C64 C65 C66 C67 0.0(15)
C65 C66 C67 C68 -0.4(15)
C66 C67 C68 C63 0.2(13)
C64 C63 C68 C67 0.5(12)
P4 C63 C68 C67 -174.8(6)
C63 P4 C69 C74 8.6(9)
C62 P4 C69 C74 119.8(9)
Ir2 P4 C69 C74 -119.3(8)
C63 P4 C69 C70 -171.6(9)
C62 P4 C69 C70 -60.3(9)
Ir2 P4 C69 C70 60.5(9)
C74 C69 C70 C71 -1.2(18)
P4 C69 C70 C71 179.0(10)
C69 C70 C71 C72 2(2)
C70 C71 C72 C73 -2(2)
C71 C72 C73 C74 1(2)
C70 C69 C74 C73 0.6(17)
P4 C69 C74 C73 -179.6(9)
C72 C73 C74 C69 -1(2)
